data_7014053
loop_
_publ_author_name
'Deacon, Glen B.'
'Forsyth, Craig M.'
'Gitlits, Alex'
'Skelton, Brian W.'
'White, Allan H.'

_publ_section_title
;
 Reactions of lanthanoid metals with 3,5-diphenylpyrazole at elevated
 temperatures: synthesis and structures of both homoleptic,
 [Ln3(Ph2pz)9] (Ln = La, Nd), [Ln2(Ph2pz)6] (Ln = Er, Lu), and
 heteroleptic, [Ln(Ph2pz)3(Ph2pzH)2] (Ln = La, Nd, Gd, Tb, Er or Yb),
 pyrazolate complexes.
;
_journal_issue 8
_journal_name_full 'Dalton transactions (Cambridge, England : 2003)'
_journal_page_first 1239
_journal_page_last 1247
_journal_paper_doi 10.1039/b400541d
_journal_year 2004
_chemical_formula_sum 'C75 H57 La N10'
_chemical_formula_weight 1237.26
_space_group_IT_number 15
_symmetry_cell_setting monoclinic
_symmetry_space_group_name_Hall '-C 2yc'
_symmetry_space_group_name_H-M 'C 1 2/c 1'
_cell_angle_alpha 90.00000
_cell_angle_beta 104.779(3)
_cell_angle_gamma 90.00000
_cell_formula_units_Z 4
_cell_length_a 20.394(3)
_cell_length_b 13.793(2)
_cell_length_c 21.959(4)
_cell_measurement_reflns_used 2594
_cell_measurement_temperature 150
_cell_measurement_theta_max 26
_cell_measurement_theta_min 2
_cell_volume 5972.6(16)
_computing_cell_refinement 'Siemens SAINT (Siemens, 1995)'
_computing_data_collection 'Siemens SMART (Siemens, 1995)'
_computing_data_reduction 'xtal ADDREF SORTRF'
_computing_molecular_graphics xtal
_computing_publication_material 'xtal BONDLA CIFIO'
_computing_structure_refinement 'xtal CRYLSQ'
_computing_structure_solution xtal
_diffrn_ambient_temperature 150
_diffrn_measurement_device_type
;
Bruker SMART CCD diffractometer
;
_diffrn_measurement_method '\w scans'
_diffrn_radiation_detector 'CCD area detector'
_diffrn_radiation_monochromator graphite
_diffrn_radiation_source 'sealed tube'
_diffrn_radiation_type 'Mo K\a'
_diffrn_radiation_wavelength .71073
_diffrn_reflns_av_R_equivalents .083
_diffrn_reflns_av_sigmaI/netI .148
_diffrn_reflns_limit_h_max 26
_diffrn_reflns_limit_h_min -27
_diffrn_reflns_limit_k_max 18
_diffrn_reflns_limit_k_min 0
_diffrn_reflns_limit_l_max 30
_diffrn_reflns_limit_l_min 0
_diffrn_reflns_number 30212
_diffrn_reflns_theta_max 29.41
_diffrn_reflns_theta_min 1.8
_diffrn_standards_decay_% 0
_exptl_absorpt_coefficient_mu .77
_exptl_absorpt_correction_T_max .84
_exptl_absorpt_correction_T_min .65
_exptl_absorpt_correction_type multi-scan
_exptl_absorpt_process_details
;
SADABS; Sheldrick, 1996
;
_exptl_crystal_colour colourless
_exptl_crystal_density_diffrn 1.376
_exptl_crystal_description prism
_exptl_crystal_F_000 2536
_exptl_crystal_size_max .15
_exptl_crystal_size_mid .08
_exptl_crystal_size_min .04
_refine_diff_density_max 2.25
_refine_diff_density_min -1.524
_refine_ls_goodness_of_fit_all .892
_refine_ls_goodness_of_fit_ref .945
_refine_ls_hydrogen_treatment refall
_refine_ls_matrix_type full
_refine_ls_number_constraints 0
_refine_ls_number_parameters 503
_refine_ls_number_reflns 5072
_refine_ls_number_restraints 0
_refine_ls_R_factor_all .095
_refine_ls_R_factor_gt .049
_refine_ls_shift/su_max .007
_refine_ls_shift/su_mean .001
_refine_ls_structure_factor_coef F
_refine_ls_weighting_scheme calc
_refine_ls_wR_factor_all .049
_refine_ls_wR_factor_ref .042
_reflns_d_resolution_high .724
_reflns_d_resolution_low 11.277
_reflns_Friedel_coverage 0
_reflns_limit_h_max 27
_reflns_limit_h_min 0
_reflns_limit_k_max 18
_reflns_limit_k_min 0
_reflns_limit_l_max 28
_reflns_limit_l_min -30
_reflns_number_gt 5072
_reflns_number_total 7716
_reflns_threshold_expression 'F    > 4.00 sig(F   )'
_cod_data_source_file b400541d.txt
_cod_data_source_block aglapz
_cod_original_sg_symbol_Hall -c_2yc
_cod_original_sg_symbol_H-M C_1_2/c_1
_cod_original_formula_sum 'C75 H57 La1 N10'
_cod_database_code 7014053

loop_
_symmetry_equiv_pos_as_xyz
+x,+y,+z
-x,+y,1/2-z
-x,-y,-z
+x,-y,1/2+z
1/2+x,1/2+y,+z
1/2-x,1/2+y,1/2-z
1/2-x,1/2-y,-z
1/2+x,1/2-y,1/2+z

loop_
_atom_site_label
_atom_site_fract_x
_atom_site_fract_y
_atom_site_fract_z
_atom_site_U_iso_or_equiv
_atom_site_adp_type
_atom_site_calc_flag
_atom_site_calc_attached_atom
_atom_site_occupancy
_atom_site_disorder_assembly
_atom_site_disorder_group
La .50000 .81524(2) .25000 .02406(15) Uani ? ? 1.00000 ? ?
N11 .37361(14) .8341(2) .20372(13) .0280(16) Uani ? ? 1.00000 ? ?
N12 .40430(14) .9150(2) .18554(13) .0267(16) Uani ? ? 1.00000 ? ?
C13 .35548(18) .9705(3) .14886(16) .028(2) Uani ? ? 1.00000 ? ?
C131 .37166(19) 1.0633(3) .12392(16) .029(2) Uani ? ? 1.00000 ? ?
C132 .4382(2) 1.0895(3) .12592(19) .034(2) Uani ? ? 1.00000 ? ?
C133 .4528(2) 1.1793(3) .10478(18) .037(2) Uani ? ? 1.00000 ? ?
C134 .4010(2) 1.2438(3) .0799(2) .039(2) Uani ? ? 1.00000 ? ?
C135 .3357(2) 1.2190(3) .0772(2) .041(2) Uani ? ? 1.00000 ? ?
C136 .3204(2) 1.1303(3) .0989(2) .035(2) Uani ? ? 1.00000 ? ?
C14 .2926(2) .9266(3) .14321(17) .031(2) Uani ? ? 1.00000 ? ?
C15 .30596(17) .8412(3) .17831(16) .0272(19) Uani ? ? 1.00000 ? ?
C151 .25888(19) .7696(3) .19339(16) .031(2) Uani ? ? 1.00000 ? ?
C152 .2823(2) .6822(4) .2219(2) .043(2) Uani ? ? 1.00000 ? ?
C153 .2384(3) .6188(4) .2408(2) .053(3) Uani ? ? 1.00000 ? ?
C154 .1704(3) .6425(4) .2308(2) .052(3) Uani ? ? 1.00000 ? ?
C155 .1471(2) .7285(4) .2023(2) .047(3) Uani ? ? 1.00000 ? ?
C156 .1904(2) .7915(3) .18377(19) .039(2) Uani ? ? 1.00000 ? ?
N21 .44860(14) .8467(2) .34964(13) .0261(16) Uani ? ? 1.00000 ? ?
N22 .38133(15) .8707(2) .33697(15) .0295(17) Uani ? ? 1.00000 ? ?
C23 .36044(18) .8899(3) .38951(17) .0265(19) Uani ? ? 1.00000 ? ?
C231 .29066(18) .9170(3) .38818(17) .029(2) Uani ? ? 1.00000 ? ?
C232 .2374(2) .9045(3) .3351(2) .042(2) Uani ? ? 1.00000 ? ?
C233 .1724(2) .9352(4) .3348(2) .046(3) Uani ? ? 1.00000 ? ?
C234 .1602(2) .9772(3) .3876(2) .040(2) Uani ? ? 1.00000 ? ?
C235 .2126(2) .9871(3) .4414(2) .038(2) Uani ? ? 1.00000 ? ?
C236 .2771(2) .9570(3) .4415(2) .031(2) Uani ? ? 1.00000 ? ?
C24 .41658(19) .8782(3) .4390(2) .029(2) Uani ? ? 1.00000 ? ?
C25 .47000(17) .8503(2) .41275(16) .0249(18) Uani ? ? 1.00000 ? ?
C251 .53933(16) .8244(3) .44649(15) .0246(17) Uani ? ? 1.00000 ? ?
C252 .57630(18) .7552(3) .42254(18) .028(2) Uani ? ? 1.00000 ? ?
C253 .6405(2) .7304(3) .4570(2) .034(2) Uani ? ? 1.00000 ? ?
C254 .6683(2) .7700(3) .5152(2) .037(2) Uani ? ? 1.00000 ? ?
C255 .6324(2) .8378(3) .53971(19) .032(2) Uani ? ? 1.00000 ? ?
C256 .5685(2) .8657(3) .50538(18) .029(2) Uani ? ? 1.00000 ? ?
N32 .48740(14) .6419(2) .27642(13) .0262(15) Uani ? ? 1.00000 ? ?
C33 .47987(16) .5488(3) .29258(16) .0235(18) Uani ? ? 1.00000 ? ?
C331 .45497(17) .5245(3) .34803(16) .0240(19) Uani ? ? 1.00000 ? ?
C332 .4196(2) .5921(3) .37475(19) .033(2) Uani ? ? 1.00000 ? ?
C333 .3989(2) .5697(3) .4285(2) .039(2) Uani ? ? 1.00000 ? ?
C334 .4127(2) .4793(3) .4557(2) .035(2) Uani ? ? 1.00000 ? ?
C335 .4470(2) .4122(3) .4301(2) .035(2) Uani ? ? 1.00000 ? ?
C336 .46814(19) .4345(3) .37654(18) .030(2) Uani ? ? 1.00000 ? ?
C34 .50000 .4879(4) .25000 .026(3) Uani ? ? 1.00000 ? ?
H132 .4709(16) 1.047(2) .1430(15) .018(9) Uiso ? ? 1.00000 ? ?
H133 .4959(19) 1.196(3) .1065(16) .038(11) Uiso ? ? 1.00000 ? ?
H134 .4131(18) 1.305(3) .0659(17) .037(11) Uiso ? ? 1.00000 ? ?
H135 .2990(18) 1.258(3) .0621(17) .035(11) Uiso ? ? 1.00000 ? ?
H136 .276(2) 1.117(3) .1015(18) .047(12) Uiso ? ? 1.00000 ? ?
H14 .246(2) .950(3) .1184(17) .044(11) Uiso ? ? 1.00000 ? ?
H152 .3268(19) .664(3) .2306(17) .036(11) Uiso ? ? 1.00000 ? ?
H153 .256(2) .562(3) .261(2) .058(15) Uiso ? ? 1.00000 ? ?
H154 .140(2) .600(3) .243(2) .056(13) Uiso ? ? 1.00000 ? ?
H155 .102(2) .747(3) .1969(19) .049(13) Uiso ? ? 1.00000 ? ?
H156 .178(2) .849(3) .1642(19) .045(13) Uiso ? ? 1.00000 ? ?
H22 .353(2) .875(3) .2958(18) .045(12) Uiso ? ? 1.00000 ? ?
H232 .244(2) .872(3) .3007(19) .047(13) Uiso ? ? 1.00000 ? ?
H233 .138(2) .927(3) .2995(18) .041(12) Uiso ? ? 1.00000 ? ?
H234 .116(2) 1.001(3) .3884(17) .042(11) Uiso ? ? 1.00000 ? ?
H235 .2051(17) 1.012(3) .4818(17) .036(11) Uiso ? ? 1.00000 ? ?
H236 .3103(19) .962(3) .4756(18) .039(12) Uiso ? ? 1.00000 ? ?
H24 .416(2) .880(3) .482(2) .061(14) Uiso ? ? 1.00000 ? ?
H252 .5546(15) .726(2) .3821(15) .015(8) Uiso ? ? 1.00000 ? ?
H253 .6617(17) .692(3) .4378(16) .030(10) Uiso ? ? 1.00000 ? ?
H254 .7076(18) .749(3) .5380(17) .031(11) Uiso ? ? 1.00000 ? ?
H255 .6505(17) .864(2) .5781(16) .026(10) Uiso ? ? 1.00000 ? ?
H256 .5466(16) .912(2) .5200(15) .017(9) Uiso ? ? 1.00000 ? ?
H332 .4100(17) .649(3) .3560(16) .029(11) Uiso ? ? 1.00000 ? ?
H333 .3769(17) .613(3) .4424(16) .026(11) Uiso ? ? 1.00000 ? ?
H334 .4039(18) .467(3) .4930(17) .033(11) Uiso ? ? 1.00000 ? ?
H335 .4593(18) .353(3) .4484(17) .032(11) Uiso ? ? 1.00000 ? ?
H336 .4922(16) .388(2) .3572(14) .017(9) Uiso ? ? 1.00000 ? ?
H34 .50000 .423(4) .25000 .027(15) Uiso ? ? 1.00000 ? ?

loop_
_atom_site_aniso_label
_atom_site_aniso_U_11
_atom_site_aniso_U_22
_atom_site_aniso_U_33
_atom_site_aniso_U_12
_atom_site_aniso_U_13
_atom_site_aniso_U_23
La .02173(16) .02775(18) .02448(17) .00000 .00918(12) .00000
N11 .0266(16) .034(2) .0243(16) -.0007(14) .0078(13) .0007(13)
N12 .0266(17) .0292(18) .0266(17) -.0005(14) .0112(14) .0000(13)
C13 .027(2) .031(2) .025(2) .0046(17) .0065(16) -.0028(16)
C131 .032(2) .031(2) .023(2) .0014(17) .0068(17) -.0013(16)
C132 .035(2) .036(3) .033(2) .006(2) .010(2) .0060(19)
C133 .038(2) .041(2) .037(2) -.007(2) .0148(19) -.004(2)
C134 .051(3) .028(2) .037(2) -.003(2) .007(2) .001(2)
C135 .038(3) .034(2) .046(3) .005(2) -.001(2) .002(2)
C136 .032(2) .039(3) .036(2) .006(2) .009(2) -.002(2)
C14 .026(2) .038(2) .028(2) .0011(18) .0056(18) -.0022(18)
C15 .024(2) .037(2) .0201(19) -.0004(16) .0059(15) -.0061(15)
C151 .029(2) .042(2) .020(2) -.0072(18) .0058(17) -.0049(17)
C152 .041(2) .045(3) .045(3) -.001(3) .016(2) .002(2)
C153 .061(3) .049(3) .051(3) -.008(3) .018(3) .014(2)
C154 .048(3) .072(4) .039(3) -.028(3) .017(2) -.001(3)
C155 .034(3) .070(3) .038(3) -.013(3) .011(2) -.000(2)
C156 .031(2) .053(3) .029(2) -.011(2) .0021(18) -.002(2)
N21 .0207(16) .033(2) .0253(17) .0034(13) .0079(14) -.0008(13)
N22 .0229(17) .039(2) .0247(18) .0075(14) .0027(14) -.0008(15)
C23 .025(2) .032(2) .025(2) .0012(16) .0111(16) -.0032(16)
C231 .026(2) .033(2) .031(2) .0032(17) .0136(18) -.0010(17)
C232 .027(2) .062(3) .035(3) .006(2) .006(2) -.010(2)
C233 .023(2) .064(3) .048(3) .004(2) .001(2) -.005(2)
C234 .025(2) .044(3) .053(3) .007(2) .016(2) .003(2)
C235 .034(2) .039(3) .044(3) .0039(19) .019(2) -.004(2)
C236 .025(2) .038(2) .031(2) .0010(18) .0100(19) -.0035(18)
C24 .026(2) .035(2) .027(2) .0035(17) .0107(18) .0003(18)
C25 .025(2) .025(2) .025(2) -.0001(15) .0085(16) -.0014(15)
C251 .0195(17) .030(2) .0242(18) -.0024(17) .0060(14) .0050(17)
C252 .022(2) .037(2) .027(2) .0008(17) .0091(17) .0003(18)
C253 .030(2) .035(2) .040(3) .0052(19) .015(2) .002(2)
C254 .026(2) .044(3) .039(3) -.000(2) .005(2) .007(2)
C255 .027(2) .042(3) .026(2) -.0038(18) .0037(17) .0011(18)
C256 .031(2) .027(2) .034(2) -.0031(18) .0156(19) -.0045(18)
N32 .0254(17) .0324(18) .0224(17) .0003(13) .0089(13) -.0001(13)
C33 .0182(18) .027(2) .024(2) -.0009(15) .0038(15) -.0012(16)
C331 .0170(19) .028(2) .026(2) -.0053(15) .0040(16) -.0029(16)
C332 .037(2) .033(3) .033(2) .002(2) .0138(19) .0037(19)
C333 .035(2) .044(3) .042(3) .000(2) .021(2) -.005(2)
C334 .033(2) .047(3) .028(2) -.008(2) .013(2) .001(2)
C335 .034(2) .038(3) .036(2) -.002(2) .013(2) .005(2)
C336 .027(2) .031(2) .036(2) -.0004(17) .0142(18) .0003(18)
C34 .018(3) .033(3) .028(3) .00000 .007(2) .00000

loop_
_atom_type_symbol
_atom_type_description
_atom_type_oxidation_number
_atom_type_number_in_cell
_atom_type_scat_dispersion_real
_atom_type_scat_dispersion_imag
_atom_type_scat_source
C ? 0 300 .002 .002 'Int Tables Vol IV Tables 2.2B and 2.3.1'
H ? 0 228 0 0 'Int Tables Vol IV Tables 2.2B and 2.3.1'
N ? 0 40 .004 .003 'Int Tables Vol IV Tables 2.2B and 2.3.1'
La ? 0 4 -.588 2.452 'Int Tables Vol IV Tables 2.2B and 2.3.1'

loop_
_diffrn_attenuator_code
_diffrn_attenuator_scale
? ?

loop_
_geom_angle_atom_site_label_1
_geom_angle_atom_site_label_2
_geom_angle_atom_site_label_3
_geom_angle_site_symmetry_1
_geom_angle_site_symmetry_2
_geom_angle_site_symmetry_3
_geom_angle
_geom_angle_publ_flag
N11 La N12 . . . 31.93(10) ?
N11 La N21 . . . 75.05(9) ?
N11 La N32 . . . 92.13(9) ?
N11 La N11 . . '2 655' 168.20(9) ?
N11 La N12 . . '2 655' 137.39(10) ?
N11 La N21 . . '2 655' 102.99(9) ?
N11 La N32 . . '2 655' 99.22(9) ?
N12 La N21 . . . 87.82(9) ?
N12 La N32 . . . 123.11(9) ?
N12 La N11 . . '2 655' 137.39(10) ?
N12 La N12 . . '2 655' 113.52(9) ?
N12 La N21 . . '2 655' 82.02(9) ?
N12 La N32 . . '2 655' 120.45(9) ?
N21 La N32 . . . 83.15(9) ?
N21 La N11 . . '2 655' 102.99(9) ?
N21 La N12 . . '2 655' 82.02(9) ?
N21 La N21 . . '2 655' 161.43(9) ?
N21 La N32 . . '2 655' 115.42(9) ?
N32 La N11 . . '2 655' 99.22(9) ?
N32 La N12 . . '2 655' 120.45(9) ?
N32 La N21 . . '2 655' 115.42(9) ?
N32 La N32 . . '2 655' 32.28(10) ?
N11 La N12 '2 655' . '2 655' 31.93(10) ?
N11 La N21 '2 655' . '2 655' 75.05(9) ?
N11 La N32 '2 655' . '2 655' 92.13(9) ?
N12 La N21 '2 655' . '2 655' 87.82(9) ?
N12 La N32 '2 655' . '2 655' 123.11(9) ?
N21 La N32 '2 655' . '2 655' 83.15(9) ?
La N11 N12 . . . 73.15(16) ?
La N11 C15 . . . 178.1(2) ?
N12 N11 C15 . . . 108.1(3) ?
La N12 N11 . . . 74.93(16) ?
La N12 C13 . . . 176.5(3) ?
N11 N12 C13 . . . 108.1(3) ?
N12 C13 C131 . . . 121.2(3) ?
N12 C13 C14 . . . 109.2(3) ?
C131 C13 C14 . . . 129.5(3) ?
C13 C131 C132 . . . 121.7(3) ?
C13 C131 C136 . . . 120.6(4) ?
C132 C131 C136 . . . 117.7(4) ?
C131 C132 C133 . . . 120.9(4) ?
C131 C132 H132 . . . 117(2) ?
C133 C132 H132 . . . 122(2) ?
C132 C133 C134 . . . 120.1(4) ?
C132 C133 H133 . . . 121(2) ?
C134 C133 H133 . . . 119(2) ?
C133 C134 C135 . . . 119.7(4) ?
C133 C134 H134 . . . 118(2) ?
C135 C134 H134 . . . 123(2) ?
C134 C135 C136 . . . 120.9(4) ?
C134 C135 H135 . . . 125(2) ?
C136 C135 H135 . . . 114(2) ?
C131 C136 C135 . . . 120.7(4) ?
C131 C136 H136 . . . 119(2) ?
C135 C136 H136 . . . 120(2) ?
C13 C14 C15 . . . 105.8(3) ?
C13 C14 H14 . . . 128(2) ?
C15 C14 H14 . . . 126(2) ?
N11 C15 C14 . . . 108.8(3) ?
N11 C15 C151 . . . 120.9(3) ?
C14 C15 C151 . . . 130.1(3) ?
C15 C151 C152 . . . 121.0(4) ?
C15 C151 C156 . . . 120.4(4) ?
C152 C151 C156 . . . 118.4(4) ?
C151 C152 C153 . . . 120.5(4) ?
C151 C152 H152 . . . 123(2) ?
C153 C152 H152 . . . 116(2) ?
C152 C153 C154 . . . 120.0(5) ?
C152 C153 H153 . . . 118(3) ?
C154 C153 H153 . . . 122(3) ?
C153 C154 C155 . . . 119.5(5) ?
C153 C154 H154 . . . 121(3) ?
C155 C154 H154 . . . 120(3) ?
C154 C155 C156 . . . 120.7(5) ?
C154 C155 H155 . . . 121(3) ?
C156 C155 H155 . . . 118(3) ?
C151 C156 C155 . . . 120.9(4) ?
C151 C156 H156 . . . 115(3) ?
C155 C156 H156 . . . 124(3) ?
La N21 N22 . . . 116.8(2) ?
La N21 C25 . . . 138.8(2) ?
N22 N21 C25 . . . 104.2(3) ?
N21 N22 C23 . . . 113.0(3) ?
N21 N22 H22 . . . 123(3) ?
C23 N22 H22 . . . 124(3) ?
N22 C23 C231 . . . 123.3(3) ?
N22 C23 C24 . . . 105.7(3) ?
C231 C23 C24 . . . 131.0(4) ?
C23 C231 C232 . . . 122.3(4) ?
C23 C231 C236 . . . 119.2(3) ?
C232 C231 C236 . . . 118.6(4) ?
C231 C232 C233 . . . 120.5(4) ?
C231 C232 H232 . . . 120(2) ?
C233 C232 H232 . . . 120(2) ?
C232 C233 C234 . . . 120.2(4) ?
C232 C233 H233 . . . 119(3) ?
C234 C233 H233 . . . 121(3) ?
C233 C234 C235 . . . 119.7(4) ?
C233 C234 H234 . . . 122(2) ?
C235 C234 H234 . . . 118(2) ?
C234 C235 C236 . . . 120.1(4) ?
C234 C235 H235 . . . 122(2) ?
C236 C235 H235 . . . 118(2) ?
C231 C236 C235 . . . 120.9(3) ?
C231 C236 H236 . . . 119(3) ?
C235 C236 H236 . . . 121(3) ?
C23 C24 C25 . . . 106.5(4) ?
C23 C24 H24 . . . 124(3) ?
C25 C24 H24 . . . 128(3) ?
N21 C25 C24 . . . 110.5(3) ?
N21 C25 C251 . . . 122.1(3) ?
C24 C25 C251 . . . 127.4(3) ?
C25 C251 C252 . . . 121.3(3) ?
C25 C251 C256 . . . 119.8(3) ?
C252 C251 C256 . . . 118.8(3) ?
C251 C252 C253 . . . 119.4(3) ?
C251 C252 H252 . . . 117.7(18) ?
C253 C252 H252 . . . 122.9(19) ?
C252 C253 C254 . . . 121.3(4) ?
C252 C253 H253 . . . 114(2) ?
C254 C253 H253 . . . 124(2) ?
C253 C254 C255 . . . 120.0(4) ?
C253 C254 H254 . . . 120(2) ?
C255 C254 H254 . . . 120(2) ?
C254 C255 C256 . . . 119.7(4) ?
C254 C255 H255 . . . 120(2) ?
C256 C255 H255 . . . 120(2) ?
C251 C256 C255 . . . 120.7(4) ?
C251 C256 H256 . . . 119.5(18) ?
C255 C256 H256 . . . 119.7(18) ?
La N32 C33 . . . 178.0(3) ?
La N32 N32 . . '2 655' 73.86(17) ?
C33 N32 N32 . . '2 655' 108.1(3) ?
N32 C33 C331 . . . 121.3(3) ?
N32 C33 C34 . . . 108.9(3) ?
C331 C33 C34 . . . 129.8(4) ?
C33 C331 C332 . . . 121.3(3) ?
C33 C331 C336 . . . 120.7(3) ?
C332 C331 C336 . . . 118.0(4) ?
C331 C332 C333 . . . 120.7(4) ?
C331 C332 H332 . . . 118(3) ?
C333 C332 H332 . . . 121(3) ?
C332 C333 C334 . . . 119.9(4) ?
C332 C333 H333 . . . 117(3) ?
C334 C333 H333 . . . 123(3) ?
C333 C334 C335 . . . 120.2(4) ?
C333 C334 H334 . . . 120(2) ?
C335 C334 H334 . . . 120(2) ?
C334 C335 C336 . . . 120.1(4) ?
C334 C335 H335 . . . 122(3) ?
C336 C335 H335 . . . 117(3) ?
C331 C336 C335 . . . 121.1(4) ?
C331 C336 H336 . . . 117(2) ?
C335 C336 H336 . . . 122(2) ?
C33 C34 H34 . . . 127.1(2) ?
C33 C34 C33 . . '2 655' 105.9(4) ?
H34 C34 C33 . . '2 655' 127.1(2) ?

loop_
_geom_bond_atom_site_label_1
_geom_bond_atom_site_label_2
_geom_bond_site_symmetry_1
_geom_bond_site_symmetry_2
_geom_bond_distance
_geom_bond_publ_flag
La N11 . . 2.531(3) ?
La N12 . . 2.509(3) ?
La N21 . . 2.692(3) ?
La N32 . . 2.489(3) ?
La N11 . '2 655' 2.531(3) ?
La N12 . '2 655' 2.509(3) ?
La N21 . '2 655' 2.692(3) ?
La N32 . '2 655' 2.489(3) ?
N11 N12 . . 1.386(4) ?
N11 C15 . . 1.353(4) ?
N12 C13 . . 1.348(4) ?
C13 C131 . . 1.463(5) ?
C13 C14 . . 1.394(6) ?
C131 C132 . . 1.394(6) ?
C131 C136 . . 1.398(5) ?
C132 C133 . . 1.383(6) ?
C132 H132 . . .90(3) ?
C133 C134 . . 1.382(6) ?
C133 H133 . . .90(4) ?
C134 C135 . . 1.362(7) ?
C134 H134 . . .95(4) ?
C135 C136 . . 1.377(6) ?
C135 H135 . . .91(4) ?
C136 H136 . . .94(4) ?
C14 C15 . . 1.397(5) ?
C14 H14 . . 1.01(4) ?
C15 C151 . . 1.473(6) ?
C151 C152 . . 1.385(6) ?
C151 C156 . . 1.392(6) ?
C152 C153 . . 1.389(8) ?
C152 H152 . . .91(4) ?
C153 C154 . . 1.388(8) ?
C153 H153 . . .92(4) ?
C154 C155 . . 1.368(7) ?
C154 H154 . . .94(5) ?
C155 C156 . . 1.373(7) ?
C155 H155 . . .92(4) ?
C156 H156 . . .90(4) ?
N21 N22 . . 1.369(4) ?
N21 C25 . . 1.343(4) ?
N22 C23 . . 1.354(5) ?
N22 H22 . . .94(4) ?
C23 C231 . . 1.464(5) ?
C23 C24 . . 1.372(5) ?
C231 C232 . . 1.387(5) ?
C231 C236 . . 1.385(6) ?
C232 C233 . . 1.390(6) ?
C232 H232 . . .92(4) ?
C233 C234 . . 1.375(7) ?
C233 H233 . . .91(3) ?
C234 C235 . . 1.382(6) ?
C234 H234 . . .96(4) ?
C235 C236 . . 1.379(6) ?
C235 H235 . . 1.00(4) ?
C236 H236 . . .87(3) ?
C24 C25 . . 1.410(6) ?
C24 H24 . . .95(5) ?
C25 C251 . . 1.463(4) ?
C251 C252 . . 1.399(5) ?
C251 C256 . . 1.400(5) ?
C252 C253 . . 1.378(5) ?
C252 H252 . . .97(3) ?
C253 C254 . . 1.374(6) ?
C253 H253 . . .86(4) ?
C254 C255 . . 1.378(6) ?
C254 H254 . . .88(3) ?
C255 C256 . . 1.383(5) ?
C255 H255 . . .90(3) ?
C256 H256 . . .89(3) ?
N32 C33 . . 1.352(5) ?
N32 N32 . '2 655' 1.384(4) ?
C33 C331 . . 1.473(5) ?
C33 C34 . . 1.395(5) ?
C331 C332 . . 1.396(6) ?
C331 C336 . . 1.385(5) ?
C332 C333 . . 1.385(7) ?
C332 H332 . . .89(3) ?
C333 C334 . . 1.380(6) ?
C333 H333 . . .85(4) ?
C334 C335 . . 1.365(6) ?
C334 H334 . . .90(4) ?
C335 C336 . . 1.386(6) ?
C335 H335 . . .91(4) ?
C336 H336 . . .97(3) ?
C34 H34 . . .90(5) ?

loop_
_geom_hbond_atom_site_label_D
_geom_hbond_atom_site_label_H
_geom_hbond_atom_site_label_A
_geom_hbond_site_symmetry_D
_geom_hbond_site_symmetry_H
_geom_hbond_site_symmetry_A
_geom_hbond_distance_DH
_geom_hbond_distance_HA
_geom_hbond_distance_DA
_geom_hbond_angle_DHA
_geom_hbond_publ_flag
? ? ? ? ? ? ? ? ? ? ?

loop_
_geom_torsion_atom_site_label_1
_geom_torsion_atom_site_label_2
_geom_torsion_atom_site_label_3
_geom_torsion_atom_site_label_4
_geom_torsion_site_symmetry_1
_geom_torsion_site_symmetry_2
_geom_torsion_site_symmetry_3
_geom_torsion_site_symmetry_4
_geom_torsion
_geom_torsion_publ_flag
? ? ? ? ? ? ? ? ? ?
